data_7042215
loop_
_publ_author_name
'Cabrera, K. D.'
'Rowland, A. T.'
'Szarko, J. M.'
'Diaconescu, P. L.'
'Bezpalko, M. W.'
'Kassel, W. S.'
'Nataro, C.'

_publ_section_title
;
 Monodentate phosphine substitution in [Pd(\k(3)-dppf)(PR3)][BF4]2 (dppf =
 1,1'-bis(diphenylphosphino)ferrocene) compounds.
;
_journal_issue 17
_journal_name_full 'Dalton transactions (Cambridge, England : 2003)'
_journal_page_first 5702
_journal_page_last 5710
_journal_paper_doi 10.1039/c6dt04921d
_journal_volume 46
_journal_year 2017
_chemical_absolute_configuration ad
_chemical_formula_moiety 'C52.00 H40.00 B2 F11 Fe1 P3 Pd1'
_chemical_formula_sum 'C52 H40 B2 F11 Fe P3 Pd'
_chemical_formula_weight 1150.66
_space_group_IT_number 33
_symmetry_cell_setting orthorhombic
_symmetry_space_group_name_Hall 'P 2c -2n'
_symmetry_space_group_name_H-M 'P n a 21'
_atom_sites_solution_hydrogens difmap
_atom_sites_solution_primary direct
_audit_creation_date 2017-02-09
_audit_creation_method CRYSTALS_ver_14.61_build_00000
_audit_update_record
;
2017-02-10 deposited with the CCDC.
2017-03-01 downloaded from the CCDC.
;
_cell_angle_alpha 90
_cell_angle_beta 90
_cell_angle_gamma 90
_cell_formula_units_Z 4
_cell_length_a 17.9819(15)
_cell_length_b 16.6637(14)
_cell_length_c 17.6944(15)
_cell_measurement_reflns_used 9789
_cell_measurement_temperature 100
_cell_measurement_theta_max 29
_cell_measurement_theta_min 3
_cell_volume 5302.0(8)
_computing_cell_refinement 'Apex2 (Bruker AXS, 2006)'
_computing_data_collection 'Apex2 (Bruker AXS, 2006)'
_computing_data_reduction 'Apex2 (Bruker AXS, 2006)'
_computing_molecular_graphics 'CAMERON (Watkin et al., 1996)'
_computing_publication_material 'CRYSTALS (Betteridge et al., 2003)'
_computing_structure_refinement 'CRYSTALS (Betteridge et al., 2003)'
_computing_structure_solution 'SHELXS 86 (Sheldrick, 1986)'
_diffrn_ambient_temperature 100
_diffrn_measured_fraction_theta_full 1.000
_diffrn_measured_fraction_theta_max 1.000
_diffrn_measurement_device Area
_diffrn_measurement_device_type 'Bruker Kappa Apex2'
_diffrn_measurement_method '\f & \w scans'
_diffrn_radiation_monochromator graphite
_diffrn_radiation_type 'Mo K\a'
_diffrn_radiation_wavelength 0.71073
_diffrn_reflns_av_R_equivalents 0.049
_diffrn_reflns_limit_h_max 24
_diffrn_reflns_limit_h_min 0
_diffrn_reflns_limit_k_max 22
_diffrn_reflns_limit_k_min 0
_diffrn_reflns_limit_l_max 24
_diffrn_reflns_limit_l_min -24
_diffrn_reflns_number 14303
_diffrn_reflns_theta_full 29.160
_diffrn_reflns_theta_max 29.160
_diffrn_reflns_theta_min 1.666
_diffrn_standards_number 0
_exptl_absorpt_coefficient_mu 0.776
_exptl_absorpt_correction_T_max 0.87
_exptl_absorpt_correction_T_min 0.87
_exptl_absorpt_correction_type numerical
_exptl_absorpt_process_details
; 
 Analytical Absorption (De Meulenaer & Tompa, 1965) 
;
_exptl_crystal_colour red
_exptl_crystal_density_diffrn 1.441
_exptl_crystal_density_method 'not measured'
_exptl_crystal_description prism
_exptl_crystal_F_000 2312.001
_exptl_crystal_recrystallization_method 'Re-crystallisation from solvent: dichloromethane/diethyl ether'
_exptl_crystal_size_max 0.470
_exptl_crystal_size_mid 0.180
_exptl_crystal_size_min 0.180
_platon_squeeze_details
;
TITL chip118_0ma in Pna2(1)
CELL   17.9820   16.6640   17.6940     90.00     90.00     90.00
SPGR Pna21
# Solvent Accessible Volume =       744
# Electrons Found in S.A.V. =       205
# Note: Atoms in Void as Cxxx and Qxxx all others
C101 0.188 0.424 0.522 !       6.08 eA-3
C102 0.760 0.171 0.399 !       5.68 eA-3
C103 0.755 0.106 0.495 !       4.79 eA-3
C104 0.309 0.960 0.089 !       4.23 eA-3
C105 0.619 0.079 0.402 !       3.71 eA-3
Q106 0.112 0.481 0.628 !       3.53 eA-3
C107 0.783 0.562 0.915 !       2.30 eA-3
Q108 0.045 0.429 0.431 !       1.99 eA-3
C109 0.309 0.898 0.923 !       1.97 eA-3
Q110 0.909 0.846 0.000 !       1.66 eA-3
C111 0.191 0.895 0.069 !       1.59 eA-3
Q112 0.234 0.829 0.099 !       1.31 eA-3
Q113 0.109 0.437 0.591 !       1.12 eA-3
Q114 0.114 0.192 0.951 !       1.06 eA-3
Q115 0.093 0.686 0.949 !       1.04 eA-3
Q116 0.109 0.492 0.371 !       0.99 eA-3
Q117 0.628 0.504 0.073 !       0.95 eA-3
Q118 0.833 0.980 0.971 !       0.89 eA-3
Q119 0.832 0.986 0.031 !       0.89 eA-3
Q120 0.149 0.430 0.640 !       0.89 eA-3
Q121 0.951 0.359 0.500 !       0.88 eA-3
Q122 0.405 0.188 0.561 !       0.87 eA-3
Q123 0.861 0.268 0.459 !       0.84 eA-3
Q124 0.128 0.704 0.007 !       0.82 eA-3
Q125 0.749 0.106-0.002 !       0.80 eA-3
Q126 0.859 0.263 0.551 !       0.73 eA-3
Q127 0.126 0.704 0.086 !       0.73 eA-3
Q128 0.976 0.625 0.263 !       0.72 eA-3
Q129 0.614 0.309 0.051 !       0.71 eA-3
Q130 0.260 0.389 0.630 !       0.70 eA-3
Q131 0.467 0.988 0.087 !       0.68 eA-3
Q132 0.659 0.550 0.065 !       0.68 eA-3
C133 0.098 0.452 0.514 !       0.62 eA-3
Q134 0.130 0.077 0.935 !       0.62 eA-3
C135 0.892 0.457 0.100 !       0.62 eA-3
Q136 0.263 0.987 0.884 !       0.61 eA-3
Q137 0.362 0.637 0.411 !       0.61 eA-3
Q138 0.829 0.968 0.877 !       0.60 eA-3
Q139 0.327 0.533 0.123 !       0.59 eA-3
Q140 0.946 0.930 0.517 !       0.58 eA-3
Q141 0.548 0.403 0.038 !       0.58 eA-3
Q142 0.547 0.403 0.972 !       0.57 eA-3
Q143 0.941 0.379 0.439 !       0.56 eA-3
C144 0.606 0.547 0.113 !       0.55 eA-3
C145 0.835 0.657 0.900 !       0.54 eA-3
Q146 0.199 0.637 0.005 !       0.53 eA-3
Q147 0.198 0.027 0.576 !       0.52 eA-3
Q148 0.158 0.097 0.048 !       0.52 eA-3
Q149 0.645 0.938 0.012 !       0.51 eA-3
C150 0.353 0.881 0.942 !       0.50 eA-3
Q151 0.343 0.893 0.852 !       0.50 eA-3
;
_refine_diff_density_max 0.98
_refine_diff_density_min -0.71
_refine_ls_abs_structure_details 'Flack (1983), 6919 Friedel-pairs'
_refine_ls_abs_structure_Flack 0.01(2)
_refine_ls_extinction_method None
_refine_ls_goodness_of_fit_ref 0.9944
_refine_ls_hydrogen_treatment constr
_refine_ls_matrix_type full
_refine_ls_number_parameters 618
_refine_ls_number_reflns 14303
_refine_ls_number_restraints 42
_refine_ls_R_factor_all 0.0419
_refine_ls_R_factor_gt 0.0358
_refine_ls_shift/su_max 0.0166572
_refine_ls_shift/su_mean 0.0006816
_refine_ls_structure_factor_coef Fsqd
_refine_ls_weighting_details
;
 Method= Modified Sheldrick 
 w=1/[\s^2^(F^2^) + ( 0.05P)^2^ + 6.67P] 
 ,where P=(max(Fo^2^,0) + 2Fc^2^)/3 
;
_refine_ls_weighting_scheme calc
_refine_ls_wR_factor_all 0.0950
_refine_ls_wR_factor_gt 0.0898
_refine_ls_wR_factor_ref 0.0950
_reflns_limit_h_max 24
_reflns_limit_h_min 0
_reflns_limit_k_max 22
_reflns_limit_k_min 0
_reflns_limit_l_max 24
_reflns_limit_l_min -24
_reflns_number_gt 12467
_reflns_number_total 14303
_reflns_threshold_expression I>2.0\s(I)
_oxford_diffrn_Wilson_B_factor 0.00
_oxford_diffrn_Wilson_scale 0.00
_oxford_refine_ls_r_factor_ref 0.0419
_oxford_refine_ls_scale 0.063573(7)
_oxford_reflns_number_all 14303
_oxford_reflns_threshold_expression_ref I>-10.0\s(I)
_oxford_structure_analysis_title 'chip118_0ma in Pna2(1)'
_cod_data_source_file c6dt04921d1.cif
_cod_data_source_block chip118
_cod_depositor_comments 'Adding full bibliography for 7042215.cif.'
_cod_original_sg_symbol_Hall 'P 2c -2n '
_cod_original_sg_symbol_H-M 'P n a 21 '
_cod_original_formula_sum 'C52.00 H40.00 B2 F11 Fe1 P3 Pd1'
_cod_database_code 7042215
_platon_squeeze_void_probe_radius 1.20

loop_
_symmetry_equiv_pos_as_xyz
x,y,z
-x+1/2,y+1/2,z+1/2
x+1/2,-y+1/2,z
-x,-y,z+1/2

loop_
_atom_site_label
_atom_site_type_symbol
_atom_site_fract_x
_atom_site_fract_y
_atom_site_fract_z
_atom_site_U_iso_or_equiv
_atom_site_occupancy
_atom_site_adp_type
_atom_site_refinement_flags_posn
_atom_site_refinement_flags_occupancy
_atom_site_disorder_assembly
_atom_site_disorder_group
Pd1 Pd 0.691766(9) 0.486891(10) 0.49849(4) 0.0160 1.0000 Uani . . . .
Fe1 Fe 0.58983(2) 0.34449(2) 0.50595(5) 0.0204 1.0000 Uani . . . .
P1 P 0.66187(5) 0.47396(5) 0.37328(6) 0.0204 1.0000 Uani . . . .
P2 P 0.68036(5) 0.47023(6) 0.62676(6) 0.0192 1.0000 Uani . . . .
P3 P 0.75138(3) 0.60782(4) 0.49470(7) 0.0182 1.0000 Uani . . . .
F1 F 0.8715(5) 0.2850(5) 0.5446(5) 0.121(5) 0.440(8) Uiso D P 1 1
F2 F 0.9221(4) 0.3473(5) 0.4442(4) 0.089(3) 0.440(8) Uiso D P 1 1
F3 F 0.9477(3) 0.3891(4) 0.5606(4) 0.0496(17) 0.440(8) Uiso D P 1 1
F4 F 0.8353(3) 0.4097(3) 0.5134(3) 0.0325(13) 0.440(8) Uiso D P 1 1
F5 F 0.3722(2) 0.5281(2) 0.4100(2) 0.0544(12) 0.628(6) Uiso D P 2 2
F6 F 0.45275(19) 0.5859(2) 0.4905(2) 0.0325(9) 0.628(6) Uiso D P 2 2
F7 F 0.3290(2) 0.5855(2) 0.5195(2) 0.0455(11) 0.628(6) Uiso D P 2 2
F8 F 0.3746(2) 0.6626(3) 0.4232(3) 0.0645(14) 0.628(6) Uiso D P 2 2
F9 F 0.53940(11) 0.87778(12) 0.47965(13) 0.0385 1.0000 Uani . . . .
F10 F 0.93887(16) 0.67049(16) 0.76369(16) 0.0527 1.0000 Uani . . . .
F11 F 0.9383(5) 0.6265(5) 0.2168(5) 0.040(2) 0.41(2) Uiso D P 4 1
F101 F 0.8681(3) 0.2766(3) 0.5696(3) 0.0588(16) 0.560(8) Uiso D P 1 2
F102 F 0.8861(3) 0.2951(4) 0.4470(3) 0.069(2) 0.560(8) Uiso D P 1 2
F103 F 0.9453(3) 0.3725(3) 0.5297(3) 0.077(2) 0.560(8) Uiso D P 1 2
F104 F 0.8205(2) 0.3869(3) 0.5130(2) 0.0332(11) 0.560(8) Uiso D P 1 2
F105 F 0.3794(4) 0.6274(5) 0.3918(4) 0.070(3) 0.372(6) Uiso D P 2 1
F106 F 0.4388(4) 0.5669(4) 0.4902(4) 0.054(2) 0.372(6) Uiso D P 2 1
F107 F 0.3142(3) 0.5799(3) 0.4912(4) 0.0379(15) 0.372(6) Uiso D P 2 1
F108 F 0.3859(3) 0.6887(4) 0.5058(5) 0.063(2) 0.372(6) Uiso D P 2 1
F110 F 0.9574(4) 0.6436(4) 0.2382(4) 0.0436(18) 0.59(2) Uiso . P 4 2
C1 C 0.7225(2) 0.4205(2) 0.30879(19) 0.0267 1.0000 Uani . . . .
C2 C 0.7833(2) 0.3808(2) 0.3354(2) 0.0348 1.0000 Uani . . . .
C3 C 0.8290(3) 0.3377(2) 0.2864(3) 0.0437 1.0000 Uani . . . .
C4 C 0.8123(2) 0.3344(3) 0.2113(3) 0.0467 1.0000 Uani . . . .
C5 C 0.7501(3) 0.3732(4) 0.1839(2) 0.0568 1.0000 Uani . . . .
C6 C 0.7041(2) 0.4167(3) 0.2322(2) 0.0420 1.0000 Uani . . . .
C7 C 0.6312(5) 0.5558(4) 0.3171(4) 0.0138(17) 0.482(16) Uiso . P 3 1
C8 C 0.6786(4) 0.5996(4) 0.2730(4) 0.0189(16) 0.482(16) Uiso . P 3 1
C9 C 0.6558(5) 0.6679(5) 0.2357(5) 0.0274(19) 0.482(16) Uiso . P 3 1
C10 C 0.5831(5) 0.6951(4) 0.2438(4) 0.0236(18) 0.482(16) Uiso . P 3 1
C11 C 0.5340(6) 0.6525(6) 0.2876(5) 0.032(2) 0.482(16) Uiso . P 3 1
C12 C 0.5580(6) 0.5824(6) 0.3241(5) 0.028(2) 0.482(16) Uiso . P 3 1
C13 C 0.59226(17) 0.40244(18) 0.39893(17) 0.0208 1.0000 Uani . . . .
C14 C 0.60198(19) 0.31684(19) 0.39170(18) 0.0256 1.0000 Uani . . . .
C15 C 0.5381(2) 0.2799(2) 0.42108(19) 0.0278 1.0000 Uani . . . .
C16 C 0.49009(19) 0.3411(2) 0.4502(2) 0.0297 1.0000 Uani . . . .
C17 C 0.52383(19) 0.4160(2) 0.43850(18) 0.0262 1.0000 Uani . . . .
C18 C 0.5596(2) 0.3553(2) 0.61903(18) 0.0293 1.0000 Uani . . . .
C19 C 0.5531(3) 0.2744(3) 0.5938(2) 0.0374 1.0000 Uani . . . .
C20 C 0.6221(2) 0.2460(2) 0.5700(2) 0.0381 1.0000 Uani . . . .
C21 C 0.6753(2) 0.3084(2) 0.57868(19) 0.0295 1.0000 Uani . . . .
C22 C 0.63603(18) 0.37620(19) 0.61106(18) 0.0237 1.0000 Uani . . . .
C23 C 0.7528(2) 0.44710(19) 0.69346(19) 0.0261 1.0000 Uani . . . .
C24 C 0.7320(2) 0.4151(2) 0.7634(2) 0.0350 1.0000 Uani . . . .
C25 C 0.7872(3) 0.3952(3) 0.8156(2) 0.0510 1.0000 Uani . . . .
C26 C 0.8615(3) 0.4050(3) 0.7966(3) 0.0506 1.0000 Uani . . . .
C27 C 0.8817(2) 0.4353(3) 0.7269(3) 0.0478 1.0000 Uani . . . .
C28 C 0.8270(2) 0.4570(2) 0.6752(2) 0.0323 1.0000 Uani . . . .
C29 C 0.6143(2) 0.5369(2) 0.67154(19) 0.0239 1.0000 Uani . . . .
C30 C 0.5497(2) 0.5559(2) 0.6311(2) 0.0340 1.0000 Uani . . . .
C31 C 0.4997(3) 0.6108(3) 0.6617(3) 0.0475 1.0000 Uani . . . .
C32 C 0.5142(3) 0.6463(3) 0.7294(3) 0.0522 1.0000 Uani . . . .
C33 C 0.5772(3) 0.6285(2) 0.7697(2) 0.0493 1.0000 Uani . . . .
C34 C 0.6278(2) 0.5731(2) 0.7405(2) 0.0331 1.0000 Uani . . . .
C35 C 0.68547(13) 0.68960(15) 0.4933(2) 0.0183 1.0000 Uani . . . .
C36 C 0.60996(16) 0.67570(18) 0.48202(16) 0.0224 1.0000 Uani . . . .
C37 C 0.55989(16) 0.7385(2) 0.47779(18) 0.0271 1.0000 Uani . . . .
C38 C 0.58735(17) 0.81516(19) 0.48499(16) 0.0246 1.0000 Uani . . . .
C39 C 0.66127(15) 0.83204(15) 0.4985(2) 0.0229 1.0000 Uani . . . .
C40 C 0.71083(14) 0.76875(15) 0.5027(2) 0.0207 1.0000 Uani . . . .
C41 C 0.81094(19) 0.6315(2) 0.5746(2) 0.0249 1.0000 Uani . . . .
C42 C 0.7778(2) 0.6554(2) 0.64209(19) 0.0273 1.0000 Uani . . . .
C43 C 0.8205(2) 0.6691(2) 0.7056(2) 0.0344 1.0000 Uani . . . .
C44 C 0.8959(3) 0.6583(3) 0.7004(2) 0.0407 1.0000 Uani . . . .
C45 C 0.9304(2) 0.6374(3) 0.6350(3) 0.0440 1.0000 Uani . . . .
C46 C 0.88784(19) 0.6229(2) 0.5707(2) 0.0327 1.0000 Uani . . . .
C47 C 0.81140(18) 0.6191(2) 0.4124(2) 0.0226 1.0000 Uani . . . .
C48 C 0.81115(19) 0.6872(2) 0.3678(2) 0.0295 1.0000 Uani . . . .
C49 C 0.8581(2) 0.6937(3) 0.3055(2) 0.0381 1.0000 Uani . . . .
C50 C 0.9046(3) 0.6313(3) 0.2904(3) 0.0505 1.0000 Uani D . . .
C51 C 0.9074(3) 0.5629(3) 0.3336(3) 0.0534 1.0000 Uani . . . .
C52 C 0.8591(2) 0.5564(2) 0.3949(2) 0.0350 1.0000 Uani . . . .
C107 C 0.6128(5) 0.5575(5) 0.3263(4) 0.0206(18) 0.518(16) Uiso . P 3 2
C108 C 0.6620(6) 0.6118(6) 0.2898(6) 0.040(2) 0.518(16) Uiso . P 3 2
C109 C 0.6339(6) 0.6811(5) 0.2548(6) 0.040(2) 0.518(16) Uiso . P 3 2
C110 C 0.5579(5) 0.6984(5) 0.2630(5) 0.0311(19) 0.518(16) Uiso . P 3 2
C111 C 0.5114(6) 0.6429(6) 0.2953(5) 0.033(2) 0.518(16) Uiso . P 3 2
C112 C 0.5386(5) 0.5728(5) 0.3259(4) 0.0225(18) 0.518(16) Uiso . P 3 2
B1 B 0.8944(3) 0.3581(3) 0.5159(2) 0.043(2) 0.440(8) Uiso D P 1 1
B2 B 0.38261(15) 0.59063(16) 0.46035(16) 0.0305(13) 0.628(6) Uiso D P 2 2
B101 B 0.88040(19) 0.3321(2) 0.51473(18) 0.0399(18) 0.560(8) Uiso D P 1 2
B102 B 0.3794(2) 0.6158(3) 0.4701(3) 0.042(3) 0.372(6) Uiso D P 2 1
H31 H 0.5082 0.2411 0.5937 0.0466 1.0000 Uiso R . . .
H41 H 0.5201 0.3901 0.6378 0.0342 1.0000 Uiso R . . .
H61 H 0.7274 0.3062 0.5634 0.0348 1.0000 Uiso R . . .
H71 H 0.6328 0.1940 0.5493 0.0473 1.0000 Uiso R . . .
H72 H 0.5242 0.5539 0.3538 0.0331 0.482(16) Uiso R P 3 1
H73 H 0.4854 0.6700 0.2930 0.0359 0.482(16) Uiso R P 3 1
H74 H 0.5672 0.7425 0.2197 0.0270 0.482(16) Uiso R P 3 1
H75 H 0.6888 0.6956 0.2054 0.0326 0.482(16) Uiso R P 3 1
H76 H 0.7263 0.5818 0.2673 0.0228 0.482(16) Uiso R P 3 1
H101 H 0.6830 0.4082 0.7758 0.0417 1.0000 Uiso R . . .
H111 H 0.7737 0.3747 0.8618 0.0609 1.0000 Uiso R . . .
H121 H 0.8978 0.3893 0.8301 0.0618 1.0000 Uiso R . . .
H131 H 0.9319 0.4419 0.7140 0.0565 1.0000 Uiso R . . .
H141 H 0.8404 0.4756 0.6287 0.0381 1.0000 Uiso R . . .
H161 H 0.5408 0.5318 0.5843 0.0405 1.0000 Uiso R . . .
H171 H 0.4563 0.6229 0.6357 0.0584 1.0000 Uiso R . . .
H181 H 0.4802 0.6834 0.7496 0.0621 1.0000 Uiso R . . .
H191 H 0.5867 0.6551 0.8142 0.0592 1.0000 Uiso R . . .
H201 H 0.6703 0.5619 0.7668 0.0397 1.0000 Uiso R . . .
H211 H 0.4425 0.3310 0.4768 0.0355 1.0000 Uiso R . . .
H221 H 0.5289 0.2220 0.4246 0.0342 1.0000 Uiso R . . .
H231 H 0.6440 0.2897 0.3703 0.0308 1.0000 Uiso R . . .
H251 H 0.5025 0.4685 0.4518 0.0325 1.0000 Uiso R . . .
H341 H 0.6626 0.4433 0.2131 0.0507 1.0000 Uiso R . . .
H351 H 0.7405 0.3691 0.1325 0.0690 1.0000 Uiso R . . .
H361 H 0.8420 0.3038 0.1789 0.0570 1.0000 Uiso R . . .
H371 H 0.8716 0.3124 0.3061 0.0531 1.0000 Uiso R . . .
H381 H 0.7936 0.3819 0.3864 0.0418 1.0000 Uiso R . . .
H411 H 0.7609 0.7798 0.5111 0.0240 1.0000 Uiso R . . .
H421 H 0.6785 0.8838 0.5031 0.0288 1.0000 Uiso R . . .
H451 H 0.5089 0.7296 0.4699 0.0340 1.0000 Uiso R . . .
H461 H 0.5924 0.6237 0.4799 0.0274 1.0000 Uiso R . . .
H481 H 0.7272 0.6654 0.6432 0.0333 1.0000 Uiso R . . .
H491 H 0.7995 0.6849 0.7504 0.0411 1.0000 Uiso R . . .
H521 H 0.9815 0.6317 0.6340 0.0532 1.0000 Uiso R . . .
H531 H 0.9111 0.6083 0.5255 0.0389 1.0000 Uiso R . . .
H551 H 0.7800 0.7299 0.3805 0.0351 1.0000 Uiso R . . .
H561 H 0.8565 0.7398 0.2755 0.0458 1.0000 Uiso R . . .
H591 H 0.9396 0.5212 0.3217 0.0634 1.0000 Uiso R . . .
H601 H 0.8597 0.5105 0.4231 0.0418 1.0000 Uiso R . . .
H1071 H 0.5063 0.5349 0.3459 0.0279 0.518(16) Uiso R P 3 2
H1072 H 0.4610 0.6538 0.2975 0.0421 0.518(16) Uiso R P 3 2
H1073 H 0.5386 0.7473 0.2456 0.0390 0.518(16) Uiso R P 3 2
H1074 H 0.6655 0.7139 0.2262 0.0479 0.518(16) Uiso R P 3 2
H1075 H 0.7125 0.6003 0.2882 0.0486 0.518(16) Uiso R P 3 2

loop_
_atom_site_aniso_label
_atom_site_aniso_U_11
_atom_site_aniso_U_22
_atom_site_aniso_U_33
_atom_site_aniso_U_23
_atom_site_aniso_U_13
_atom_site_aniso_U_12
Pd1 0.01642(8) 0.01561(8) 0.01595(8) -0.00034(11) -0.00041(10) 0.00118(6)
Fe1 0.02260(17) 0.01772(16) 0.0209(2) 0.00034(19) -0.00286(19) -0.00112(13)
P1 0.0264(4) 0.0183(4) 0.0164(4) 0.0001(3) -0.0011(3) -0.0015(3)
P2 0.0225(4) 0.0194(4) 0.0156(4) 0.0000(3) -0.0007(3) 0.0005(3)
P3 0.0149(3) 0.0180(3) 0.0217(3) -0.0010(4) -0.0004(3) 0.0002(2)
F9 0.0291(9) 0.0287(10) 0.0577(16) 0.0076(9) 0.0079(9) 0.0121(8)
F10 0.0631(17) 0.0450(14) 0.0501(15) -0.0014(11) -0.0363(13) -0.0167(13)
C1 0.0353(17) 0.0220(15) 0.0228(15) -0.0028(12) 0.0076(13) -0.0074(13)
C2 0.051(2) 0.0288(17) 0.0241(16) -0.0028(13) 0.0073(15) 0.0046(16)
C3 0.053(2) 0.0307(19) 0.047(2) -0.0090(17) 0.022(2) 0.0006(17)
C4 0.043(2) 0.054(3) 0.044(2) -0.022(2) 0.0212(18) -0.0162(19)
C5 0.058(3) 0.086(4) 0.0264(19) -0.024(2) 0.0057(19) -0.018(3)
C6 0.034(2) 0.067(3) 0.0248(17) -0.0128(18) 0.0024(15) -0.0135(19)
C13 0.0257(14) 0.0200(14) 0.0166(13) 0.0016(10) -0.0036(11) -0.0019(12)
C14 0.0345(16) 0.0211(14) 0.0212(14) -0.0028(11) -0.0026(12) -0.0016(13)
C15 0.0337(18) 0.0268(17) 0.0228(15) 0.0026(13) -0.0062(14) -0.0099(14)
C16 0.0237(15) 0.0369(18) 0.0286(16) 0.0100(14) -0.0060(13) -0.0065(13)
C17 0.0259(16) 0.0286(16) 0.0240(15) 0.0044(12) -0.0039(12) 0.0027(13)
C18 0.0352(17) 0.0337(17) 0.0190(14) 0.0044(13) -0.0001(13) -0.0105(14)
C19 0.051(2) 0.036(2) 0.0253(17) 0.0071(15) -0.0104(16) -0.0177(18)
C20 0.064(3) 0.0193(15) 0.0311(17) 0.0029(13) -0.0166(18) -0.0010(16)
C21 0.0390(18) 0.0221(15) 0.0275(16) -0.0021(12) -0.0105(13) 0.0070(13)
C22 0.0282(15) 0.0209(14) 0.0221(14) -0.0003(11) -0.0030(12) -0.0002(12)
C23 0.0356(17) 0.0200(15) 0.0228(15) 0.0045(12) -0.0121(13) -0.0026(13)
C24 0.044(2) 0.0347(19) 0.0266(17) 0.0092(14) -0.0081(16) -0.0106(16)
C25 0.065(3) 0.055(3) 0.034(2) 0.0234(19) -0.021(2) -0.024(2)
C26 0.052(2) 0.046(2) 0.054(3) 0.022(2) -0.030(2) -0.011(2)
C27 0.037(2) 0.051(2) 0.055(3) 0.023(2) -0.0210(19) -0.0048(18)
C28 0.0299(16) 0.0309(17) 0.0360(18) 0.0100(14) -0.0079(14) 0.0018(14)
C29 0.0267(16) 0.0215(15) 0.0234(15) 0.0027(12) 0.0083(12) -0.0014(13)
C30 0.0384(18) 0.0357(18) 0.0279(17) 0.0082(14) 0.0111(15) 0.0090(15)
C31 0.048(2) 0.052(2) 0.042(2) 0.0137(19) 0.0239(19) 0.023(2)
C32 0.067(3) 0.036(2) 0.054(3) 0.012(2) 0.035(2) 0.019(2)
C33 0.077(3) 0.034(2) 0.036(2) -0.0081(17) 0.029(2) -0.007(2)
C34 0.045(2) 0.0276(16) 0.0263(16) -0.0015(13) 0.0100(15) -0.0029(15)
C35 0.0180(10) 0.0193(10) 0.0175(13) 0.0003(13) 0.0039(12) 0.0027(8)
C36 0.0215(12) 0.0193(12) 0.0264(17) -0.0001(10) 0.0000(10) -0.0022(10)
C37 0.0181(13) 0.0307(16) 0.0323(17) 0.0027(12) 0.0015(11) 0.0012(12)
C38 0.0257(13) 0.0269(14) 0.0211(17) 0.0039(11) 0.0070(11) 0.0087(11)
C39 0.0286(12) 0.0204(11) 0.0195(11) -0.0016(16) 0.0045(16) 0.0023(9)
C40 0.0222(11) 0.0220(11) 0.0178(11) 0.0008(14) -0.0041(15) -0.0005(9)
C41 0.0239(16) 0.0244(17) 0.0266(17) 0.0011(13) -0.0072(13) -0.0039(13)
C42 0.0311(16) 0.0264(16) 0.0243(15) 0.0015(12) -0.0052(13) -0.0013(13)
C43 0.049(2) 0.0290(17) 0.0254(17) -0.0032(13) -0.0096(15) -0.0022(16)
C44 0.050(2) 0.039(2) 0.034(2) 0.0034(17) -0.0203(17) -0.0187(19)
C45 0.0320(18) 0.045(2) 0.055(3) 0.0082(19) -0.0187(18) -0.0130(17)
C46 0.0232(15) 0.040(2) 0.0352(18) 0.0012(15) -0.0041(14) -0.0055(14)
C47 0.0156(14) 0.0229(16) 0.0291(17) -0.0008(13) 0.0060(12) -0.0003(12)
C48 0.0263(15) 0.0228(15) 0.0394(19) 0.0010(14) 0.0080(14) 0.0003(12)
C49 0.0308(18) 0.042(2) 0.042(2) 0.0089(17) 0.0150(16) 0.0002(16)
C50 0.034(2) 0.063(3) 0.055(3) 0.007(2) 0.027(2) 0.004(2)
C51 0.043(2) 0.058(3) 0.059(3) 0.007(2) 0.025(2) 0.023(2)
C52 0.0312(17) 0.0326(18) 0.041(2) 0.0019(15) 0.0121(15) 0.0118(15)

loop_
_atom_type_symbol
_atom_type_scat_dispersion_real
_atom_type_scat_dispersion_imag
_atom_type_scat_Cromer_Mann_a1
_atom_type_scat_Cromer_Mann_b1
_atom_type_scat_Cromer_Mann_a2
_atom_type_scat_Cromer_Mann_b2
_atom_type_scat_Cromer_Mann_a3
_atom_type_scat_Cromer_Mann_b3
_atom_type_scat_Cromer_Mann_a4
_atom_type_scat_Cromer_Mann_b4
_atom_type_scat_Cromer_Mann_c
_atom_type_scat_source
C 0.0033 0.0016 2.3100 20.8439 1.0200 10.2075 1.5886 0.5687 0.8650 51.6512 0.2156 'International Tables Vol C 4.2.6.8 and 6.1.1.4'
H 0.0000 0.0000 0.4930 10.5109 0.3229 26.1257 0.1402 3.1424 0.0408 57.7998 0.0030 'International Tables Vol C 4.2.6.8 and 6.1.1.4'
B 0.0013 0.0007 2.0545 23.2185 1.3326 1.0210 1.0979 60.3498 0.7068 0.1403 -0.1932 'International Tables Vol C 4.2.6.8 and 6.1.1.4'
F 0.0171 0.0103 3.5392 10.2825 2.6412 4.2944 1.5170 0.2615 1.0243 26.1476 0.2776 'International Tables Vol C 4.2.6.8 and 6.1.1.4'
P 0.1023 0.0942 6.4345 1.9067 4.1791 27.1570 1.7800 0.5260 1.4908 68.1645 1.1149 'International Tables Vol C 4.2.6.8 and 6.1.1.4'
Fe 0.3463 0.8444 11.7695 4.7611 7.3573 0.3072 3.5222 15.3535 2.3045 76.8805 1.0369 'International Tables Vol C 4.2.6.8 and 6.1.1.4'
Pd -0.9988 1.0072 19.3319 0.6987 15.5017 7.9893 5.2954 25.2052 0.6058 76.8986 5.2659 'International Tables Vol C 4.2.6.8 and 6.1.1.4'

loop_
_geom_angle_atom_site_label_1
_geom_angle_atom_site_label_2
_geom_angle_atom_site_label_3
_geom_angle
_geom_angle_publ_flag
Fe1 Pd1 P1 79.91(3) yes
Fe1 Pd1 P2 78.83(3) yes
P1 Pd1 P2 157.54(3) yes
Fe1 Pd1 P3 170.297(19) yes
P1 Pd1 P3 99.49(3) yes
P2 Pd1 P3 100.24(4) yes
Pd1 Fe1 C13 65.74(8) yes
Pd1 Fe1 C14 93.90(9) yes
C13 Fe1 C14 40.06(12) yes
Pd1 Fe1 C15 130.86(10) yes
C13 Fe1 C15 66.37(13) yes
C14 Fe1 C15 39.49(13) yes
Pd1 Fe1 C16 122.40(10) yes
C13 Fe1 C16 66.52(12) yes
C14 Fe1 C16 67.58(14) yes
C15 Fe1 C16 40.70(15) yes
Pd1 Fe1 C17 82.47(10) yes
C13 Fe1 C17 39.99(12) yes
C14 Fe1 C17 68.10(13) yes
C15 Fe1 C17 67.79(14) yes
C16 Fe1 C17 39.95(13) yes
Pd1 Fe1 C18 97.66(9) yes
C13 Fe1 C18 145.34(13) yes
C14 Fe1 C18 168.17(13) yes
C15 Fe1 C18 128.73(14) yes
C16 Fe1 C18 103.72(14) yes
Pd1 Fe1 C19 132.79(11) yes
C13 Fe1 C19 159.93(14) yes
C14 Fe1 C19 129.94(15) yes
C15 Fe1 C19 96.25(13) yes
C16 Fe1 C19 93.86(15) yes
Pd1 Fe1 C20 118.55(11) yes
C13 Fe1 C20 147.04(14) yes
C14 Fe1 C20 108.97(14) yes
C15 Fe1 C20 96.34(14) yes
C16 Fe1 C20 119.05(15) yes
Pd1 Fe1 C21 78.81(10) yes
C13 Fe1 C21 131.54(14) yes
C14 Fe1 C21 117.10(14) yes
C15 Fe1 C21 128.81(14) yes
C16 Fe1 C21 158.65(14) yes
Pd1 Fe1 C22 66.38(9) yes
C13 Fe1 C22 131.68(12) yes
C14 Fe1 C22 150.58(13) yes
C15 Fe1 C22 161.75(13) yes
C16 Fe1 C22 141.13(14) yes
C17 Fe1 C18 110.88(14) yes
C17 Fe1 C19 125.60(16) yes
C18 Fe1 C19 40.31(15) yes
C17 Fe1 C20 158.94(15) yes
C18 Fe1 C20 67.45(15) yes
C19 Fe1 C20 39.40(18) yes
C17 Fe1 C21 160.83(14) yes
C18 Fe1 C21 67.99(15) yes
C19 Fe1 C21 66.85(16) yes
C20 Fe1 C21 39.83(15) yes
C17 Fe1 C22 126.40(13) yes
C18 Fe1 C22 39.78(13) yes
C19 Fe1 C22 66.46(14) yes
C20 Fe1 C22 66.78(13) yes
C21 Fe1 C22 40.44(12) yes
Pd1 P1 C1 120.93(12) yes
Pd1 P1 C7 122.8(2) yes
C1 P1 C7 102.2(3) yes
Pd1 P1 C13 88.94(10) yes
C1 P1 C13 104.70(15) yes
C7 P1 C13 115.9(3) yes
Pd1 P1 C1 120.93(12) yes
Pd1 P1 C13 88.94(10) yes
C1 P1 C13 104.70(15) yes
Pd1 P1 C107 118.5(3) yes
C1 P1 C107 112.0(3) yes
C13 P1 C107 106.4(3) yes
Pd1 P2 C22 89.55(11) yes
Pd1 P2 C23 127.56(13) yes
C22 P2 C23 103.77(15) yes
Pd1 P2 C29 114.68(12) yes
C22 P2 C29 108.37(16) yes
C23 P2 C29 108.62(17) yes
Pd1 P3 C35 110.98(8) yes
Pd1 P3 C41 116.45(13) yes
C35 P3 C41 103.52(17) yes
Pd1 P3 C47 113.11(13) yes
C35 P3 C47 107.43(16) yes
C41 P3 C47 104.51(14) yes
P1 C1 C2 120.3(3) yes
P1 C1 C6 119.4(3) yes
C2 C1 C6 120.3(3) yes
C1 C2 C3 120.5(4) yes
C1 C2 H381 119.4 no
C3 C2 H381 120.0 no
C2 C3 C4 119.8(5) yes
C2 C3 H371 118.7 no
C4 C3 H371 121.5 no
C3 C4 C5 120.2(4) yes
C3 C4 H361 119.5 no
C5 C4 H361 120.2 no
C4 C5 C6 120.6(4) yes
C4 C5 H351 117.5 no
C6 C5 H351 121.9 no
C1 C6 C5 118.5(4) yes
C1 C6 H341 121.4 no
C5 C6 H341 120.0 no
P1 C7 C8 122.5(6) yes
P1 C7 C12 119.2(6) yes
C8 C7 C12 118.0(7) yes
C7 C8 C9 121.9(7) yes
C7 C8 H76 118.4 no
C9 C8 H76 119.6 no
C8 C9 C10 119.9(7) yes
C8 C9 H75 120.0 no
C10 C9 H75 120.0 no
C9 C10 C11 119.7(7) yes
C9 C10 H74 120.7 no
C11 C10 H74 119.6 no
C10 C11 C12 119.5(9) yes
C10 C11 H73 120.2 no
C12 C11 H73 120.3 no
C11 C12 C7 120.9(9) yes
C11 C12 H72 118.9 no
C7 C12 H72 120.2 no
Fe1 C13 P1 122.93(15) yes
Fe1 C13 C14 68.43(17) yes
P1 C13 C14 123.5(2) yes
Fe1 C13 C17 67.62(17) yes
P1 C13 C17 128.3(2) yes
C14 C13 C17 107.7(3) yes
C13 C14 Fe1 71.51(17) yes
C13 C14 C15 107.6(3) yes
Fe1 C14 C15 69.65(19) yes
C13 C14 H231 126.7 no
Fe1 C14 H231 124.7 no
C15 C14 H231 125.8 no
Fe1 C15 C14 70.86(19) yes
Fe1 C15 C16 68.85(19) yes
C14 C15 C16 108.3(3) yes
Fe1 C15 H221 122.8 no
C14 C15 H221 126.4 no
C16 C15 H221 125.1 no
C15 C16 Fe1 70.45(19) yes
C15 C16 C17 108.7(3) yes
Fe1 C16 C17 70.59(19) yes
C15 C16 H211 124.8 no
Fe1 C16 H211 122.1 no
C17 C16 H211 126.5 no
C13 C17 C16 107.6(3) yes
C13 C17 Fe1 72.39(18) yes
C16 C17 Fe1 69.45(19) yes
C13 C17 H251 126.3 no
C16 C17 H251 126.0 no
Fe1 C17 H251 126.9 no
Fe1 C18 C19 68.8(2) yes
Fe1 C18 C22 70.99(19) yes
C19 C18 C22 106.3(3) yes
Fe1 C18 H41 124.6 no
C19 C18 H41 127.5 no
C22 C18 H41 126.2 no
C18 C19 Fe1 70.8(2) yes
C18 C19 C20 110.0(4) yes
Fe1 C19 C20 71.2(2) yes
C18 C19 H31 127.1 no
Fe1 C19 H31 125.8 no
C20 C19 H31 122.8 no
Fe1 C20 C19 69.4(2) yes
Fe1 C20 C21 70.68(19) yes
C19 C20 C21 108.6(3) yes
Fe1 C20 H71 124.1 no
C19 C20 H71 126.9 no
C21 C20 H71 124.5 no
Fe1 C21 C20 69.5(2) yes
Fe1 C21 C22 70.19(18) yes
C20 C21 C22 106.5(3) yes
Fe1 C21 H61 123.1 no
C20 C21 H61 126.1 no
C22 C21 H61 127.3 no
C21 C22 Fe1 69.37(18) yes
C21 C22 C18 108.5(3) yes
Fe1 C22 C18 69.23(18) yes
C21 C22 P2 122.0(3) yes
Fe1 C22 P2 122.40(17) yes
C18 C22 P2 129.2(3) yes
P2 C23 C24 118.0(3) yes
P2 C23 C28 121.3(3) yes
C24 C23 C28 120.7(3) yes
C23 C24 C25 119.1(4) yes
C23 C24 H101 121.2 no
C25 C24 H101 119.8 no
C24 C25 C26 119.8(4) yes
C24 C25 H111 119.2 no
C26 C25 H111 120.9 no
C25 C26 C27 120.8(4) yes
C25 C26 H121 119.6 no
C27 C26 H121 119.5 no
C26 C27 C28 119.8(4) yes
C26 C27 H131 120.9 no
C28 C27 H131 119.3 no
C27 C28 C23 119.8(4) yes
C27 C28 H141 119.7 no
C23 C28 H141 120.4 no
P2 C29 C30 117.3(3) yes
P2 C29 C34 122.7(3) yes
C30 C29 C34 119.8(3) yes
C29 C30 C31 119.0(4) yes
C29 C30 H161 119.9 no
C31 C30 H161 121.0 no
C30 C31 C32 120.3(4) yes
C30 C31 H171 119.5 no
C32 C31 H171 120.2 no
C31 C32 C33 121.5(4) yes
C31 C32 H181 119.8 no
C33 C32 H181 118.8 no
C32 C33 C34 119.3(4) yes
C32 C33 H191 119.7 no
C34 C33 H191 121.0 no
C33 C34 C29 120.1(4) yes
C33 C34 H201 119.5 no
C29 C34 H201 120.4 no
P3 C35 C36 121.1(2) yes
P3 C35 C40 119.56(19) yes
C36 C35 C40 119.3(2) yes
C35 C36 C37 121.1(3) yes
C35 C36 H461 119.8 no
C37 C36 H461 119.0 no
C36 C37 C38 117.7(3) yes
C36 C37 H451 121.6 no
C38 C37 H451 120.7 no
F9 C38 C37 118.7(3) yes
F9 C38 C39 117.9(3) yes
C37 C38 C39 123.5(3) yes
C38 C39 C40 118.3(2) yes
C38 C39 H421 122.1 no
C40 C39 H421 119.5 no
C35 C40 C39 120.0(2) yes
C35 C40 H411 121.2 no
C39 C40 H411 118.8 no
P3 C41 C42 118.5(3) yes
P3 C41 C46 121.6(3) yes
C42 C41 C46 119.8(3) yes
C41 C42 C43 120.5(3) yes
C41 C42 H481 119.3 no
C43 C42 H481 120.0 no
C42 C43 C44 118.3(4) yes
C42 C43 H491 121.5 no
C44 C43 H491 120.2 no
F10 C44 C43 118.8(4) yes
F10 C44 C45 118.4(4) yes
C43 C44 C45 122.9(4) yes
C44 C45 C46 119.3(4) yes
C44 C45 H521 119.7 no
C46 C45 H521 120.9 no
C41 C46 C45 119.1(4) yes
C41 C46 H531 121.0 no
C45 C46 H531 119.9 no
P3 C47 C48 122.6(3) yes
P3 C47 C52 117.8(3) yes
C48 C47 C52 119.5(3) yes
C47 C48 C49 120.9(3) yes
C47 C48 H551 119.4 no
C49 C48 H551 119.7 no
C48 C49 C50 118.0(4) yes
C48 C49 H561 119.6 no
C50 C49 H561 122.4 no
F11 C50 C49 118.7(5) yes
F11 C50 C51 116.3(5) yes
C49 C50 C51 123.2(4) yes
F110 C50 C49 117.0(5) yes
F110 C50 C51 119.0(4) yes
C49 C50 C51 123.2(4) yes
C50 C51 C52 118.4(4) yes
C50 C51 H591 121.2 no
C52 C51 H591 120.4 no
C51 C52 C47 120.0(4) yes
C51 C52 H601 118.9 no
C47 C52 H601 121.1 no
P1 C107 C108 112.8(7) yes
P1 C107 C112 127.9(6) yes
C108 C107 C112 119.3(8) yes
C107 C108 C109 120.0(9) yes
C107 C108 H1075 119.5 no
C109 C108 H1075 120.5 no
C108 C109 C110 118.2(8) yes
C108 C109 H1074 120.0 no
C110 C109 H1074 121.8 no
C109 C110 C111 119.9(8) yes
C109 C110 H1073 120.4 no
C111 C110 H1073 119.7 no
C110 C111 C112 121.3(9) yes
C110 C111 H1072 118.8 no
C112 C111 H1072 119.9 no
C111 C112 C107 120.7(8) yes
C111 C112 H1071 120.3 no
C107 C112 H1071 119.0 no
F1 B1 F2 109.37(9) yes
F1 B1 F4 109.56(9) yes
F2 B1 F4 109.51(9) yes
F1 B1 F3 109.54(9) yes
F2 B1 F3 109.52(9) yes
F4 B1 F3 109.32(9) yes
F7 B2 F5 109.60(9) yes
F7 B2 F8 109.44(9) yes
F5 B2 F8 109.54(9) yes
F7 B2 F6 109.45(9) yes
F5 B2 F6 109.39(9) yes
F8 B2 F6 109.40(9) yes
F104 B101 F103 109.57(9) yes
F104 B101 F101 109.32(9) yes
F103 B101 F101 109.54(9) yes
F104 B101 F102 109.50(9) yes
F103 B101 F102 109.34(9) yes
F101 B101 F102 109.56(9) yes
F105 B102 F106 109.53(9) yes
F105 B102 F108 109.44(9) yes
F106 B102 F108 109.47(9) yes
F105 B102 F107 109.43(9) yes
F106 B102 F107 109.46(9) yes
F108 B102 F107 109.50(9) yes

loop_
_geom_bond_atom_site_label_1
_geom_bond_atom_site_label_2
_geom_bond_distance
_geom_bond_publ_flag
Pd1 Fe1 3.0014(4) yes
Pd1 P1 2.2899(9) yes
Pd1 P2 2.2957(9) yes
Pd1 P3 2.2836(7) yes
Fe1 C13 2.126(3) yes
Fe1 C14 2.085(3) yes
Fe1 C15 2.069(3) yes
Fe1 C16 2.048(3) yes
Fe1 C17 2.063(3) yes
Fe1 C18 2.081(3) yes
Fe1 C19 2.054(4) yes
Fe1 C20 2.078(4) yes
Fe1 C21 2.093(3) yes
Fe1 C22 2.104(3) yes
P1 C1 1.813(3) yes
P1 C7 1.775(7) yes
P1 C13 1.787(3) yes
P1 C1 1.813(3) yes
P1 C13 1.787(3) yes
P1 C107 1.845(8) yes
P2 C22 1.780(3) yes
P2 C23 1.800(3) yes
P2 C29 1.809(3) yes
P3 C35 1.806(2) yes
P3 C41 1.818(4) yes
P3 C47 1.822(4) yes
F1 B1 1.383(8) yes
F2 B1 1.375(7) yes
F3 B1 1.346(6) yes
F4 B1 1.366(6) yes
F5 B2 1.383(5) yes
F6 B2 1.372(4) yes
F7 B2 1.427(5) yes
F8 B2 1.376(5) yes
F9 C38 1.357(3) yes
F10 C44 1.376(4) yes
F11 C50 1.438(8) yes
F101 B101 1.358(6) yes
F102 B101 1.351(6) yes
F103 B101 1.374(6) yes
F104 B101 1.414(5) yes
F105 B102 1.397(7) yes
F106 B102 1.391(7) yes
F107 B102 1.367(6) yes
F108 B102 1.375(7) yes
F110 C50 1.340(6) yes
C1 C2 1.361(5) yes
C1 C6 1.397(5) yes
C2 C3 1.393(5) yes
C2 H381 0.922 no
C3 C4 1.364(7) yes
C3 H371 0.941 no
C4 C5 1.379(8) yes
C4 H361 0.935 no
C5 C6 1.394(6) yes
C5 H351 0.927 no
C6 H341 0.931 no
C7 C8 1.366(10) yes
C7 C12 1.395(11) yes
C8 C9 1.378(10) yes
C8 H76 0.913 no
C9 C10 1.391(11) yes
C9 H75 0.924 no
C10 C11 1.371(12) yes
C10 H74 0.944 no
C11 C12 1.402(13) yes
C11 H73 0.927 no
C12 H72 0.933 no
C13 C14 1.443(4) yes
C13 C17 1.434(5) yes
C14 C15 1.404(5) yes
C14 H231 0.958 no
C15 C16 1.432(5) yes
C15 H221 0.980 no
C16 C17 1.404(5) yes
C16 H211 0.990 no
C17 H251 0.983 no
C18 C19 1.425(6) yes
C18 C22 1.424(5) yes
C18 H41 0.977 no
C19 C20 1.393(6) yes
C19 H31 0.980 no
C20 C21 1.421(5) yes
C20 H71 0.960 no
C21 C22 1.451(4) yes
C21 H61 0.976 no
C23 C24 1.399(5) yes
C23 C28 1.383(5) yes
C24 C25 1.396(6) yes
C24 H101 0.916 no
C25 C26 1.386(7) yes
C25 H111 0.919 no
C26 C27 1.381(7) yes
C26 H121 0.920 no
C27 C28 1.390(5) yes
C27 H131 0.938 no
C28 H141 0.912 no
C29 C30 1.401(5) yes
C29 C34 1.383(5) yes
C30 C31 1.393(5) yes
C30 H161 0.933 no
C31 C32 1.361(7) yes
C31 H171 0.928 no
C32 C33 1.372(8) yes
C32 H181 0.940 no
C33 C34 1.394(6) yes
C33 H191 0.920 no
C34 H201 0.915 no
C35 C36 1.392(4) yes
C35 C40 1.406(4) yes
C36 C37 1.382(4) yes
C36 H461 0.924 no
C37 C38 1.376(5) yes
C37 H451 0.938 no
C38 C39 1.380(4) yes
C39 C40 1.383(4) yes
C39 H421 0.920 no
C40 H411 0.931 no
C41 C42 1.392(5) yes
C41 C46 1.392(5) yes
C42 C43 1.380(5) yes
C42 H481 0.925 no
C43 C44 1.370(6) yes
C43 H491 0.916 no
C44 C45 1.358(7) yes
C45 C46 1.392(5) yes
C45 H521 0.924 no
C46 H531 0.935 no
C47 C48 1.382(5) yes
C47 C52 1.388(5) yes
C48 C49 1.393(5) yes
C48 H551 0.933 no
C49 C50 1.360(6) yes
C49 H561 0.934 no
C50 C51 1.374(7) yes
C50 C51 1.374(7) yes
C51 C52 1.393(6) yes
C51 H591 0.930 no
C52 H601 0.913 no
C107 C108 1.421(12) yes
C107 C112 1.357(11) yes
C108 C109 1.405(13) yes
C108 H1075 0.929 no
C109 C110 1.404(12) yes
C109 H1074 0.937 no
C110 C111 1.372(12) yes
C110 H1073 0.937 no
C111 C112 1.378(11) yes
C111 H1072 0.925 no
C112 H1071 0.929 no

loop_
_platon_squeeze_void_nr
_platon_squeeze_void_average_x
_platon_squeeze_void_average_y
_platon_squeeze_void_average_z
_platon_squeeze_void_volume
_platon_squeeze_void_count_electrons
_platon_squeeze_void_content
1 0.299 -0.074 0.009 187 51 ' '
2 0.701 0.074 0.509 186 51 ' '
3 0.201 0.426 0.509 187 51 ' '
4 0.799 0.574 0.009 186 51 ' '
